data_4328260
loop_
_publ_author_name
'Sang Ho Lim'
'Marilyn M. Olmstead'
'James C. Fettinger'
'Alan L. Balch'

_publ_section_title
;
 Polymorphs and Aurophilic Interactions in Colorless Crystals of
 Au2(\m-1,2 bis-(diphenylarsino)ethane)X2, (X = Cl, Br, I)
;
_journal_name_full 'Inorganic Chemistry'
_journal_page_first 1925
_journal_page_last 1932
_journal_paper_doi 10.1021/ic2022165
_journal_volume 51
_journal_year 2012
_chemical_formula_moiety 'C26 H24 As2 Au2 Br2'
_chemical_formula_sum 'C26 H24 As2 Au2 Br2'
_chemical_formula_weight 1040.03
_chemical_name_common \a-Au2[1,2bis(diphenylarsine)ethane]Br2
_chemical_name_systematic
; 
 ? 
;
_space_group_IT_number 14
_symmetry_cell_setting monoclinic
_symmetry_space_group_name_Hall '-P 2ybc'
_symmetry_space_group_name_H-M 'P 1 21/c 1'
_atom_sites_solution_hydrogens geom
_atom_sites_solution_primary direct
_atom_sites_solution_secondary difmap
_audit_creation_method SHELXL-97
_cell_angle_alpha 90.00
_cell_angle_beta 110.402(3)
_cell_angle_gamma 90.00
_cell_formula_units_Z 4
_cell_length_a 12.8317(7)
_cell_length_b 11.4253(6)
_cell_length_c 19.4144(9)
_cell_measurement_reflns_used 6573
_cell_measurement_temperature 90(2)
_cell_measurement_theta_max 27.52
_cell_measurement_theta_min 2.29
_cell_volume 2667.7(2)
_computing_cell_refinement SAINT
_computing_data_collection 'SMART 5.054 (Bruker, 2003)'
_computing_data_reduction 'SAINT 6.45A (Bruker, 2003)'
_computing_molecular_graphics 'SHELXTL 5.1, XP (Sheldrick, 1994)'
_computing_publication_material 'SHELXS-97 (Sheldrick, 2008)'
_computing_structure_refinement 'SHELXL-97 (Sheldrick, 2008)'
_computing_structure_solution 'SHELXS-97 (Sheldrick, 2008)'
_diffrn_ambient_temperature 90(2)
_diffrn_detector_area_resol_mean 8.3
_diffrn_measured_fraction_theta_full 0.999
_diffrn_measured_fraction_theta_max 0.999
_diffrn_measurement_device_type 'Bruker SMART 1000'
_diffrn_measurement_method \w
_diffrn_radiation_monochromator graphite
_diffrn_radiation_source 'fine-focus sealed tube'
_diffrn_radiation_type MoK\a
_diffrn_radiation_wavelength 0.71073
_diffrn_reflns_av_R_equivalents 0.0328
_diffrn_reflns_av_sigmaI/netI 0.0414
_diffrn_reflns_limit_h_max 16
_diffrn_reflns_limit_h_min -6
_diffrn_reflns_limit_k_max 14
_diffrn_reflns_limit_k_min -14
_diffrn_reflns_limit_l_max 25
_diffrn_reflns_limit_l_min -25
_diffrn_reflns_number 14991
_diffrn_reflns_theta_full 27.52
_diffrn_reflns_theta_max 27.52
_diffrn_reflns_theta_min 1.69
_exptl_absorpt_coefficient_mu 16.457
_exptl_absorpt_correction_T_max 0.164
_exptl_absorpt_correction_T_min 0.061
_exptl_absorpt_correction_type multi-scan
_exptl_absorpt_process_details 'SADABS 2.10 (Sheldrick, 2003)'
_exptl_crystal_colour colorless
_exptl_crystal_density_diffrn 2.589
_exptl_crystal_description plate
_exptl_crystal_F_000 1896.0
_exptl_crystal_size_max 0.19
_exptl_crystal_size_mid 0.17
_exptl_crystal_size_min 0.11
_refine_diff_density_max 0.743
_refine_diff_density_min -0.888
_refine_diff_density_rms 0.170
_refine_ls_extinction_method none
_refine_ls_goodness_of_fit_ref 1.035
_refine_ls_hydrogen_treatment constr
_refine_ls_matrix_type full
_refine_ls_number_parameters 289
_refine_ls_number_reflns 6134
_refine_ls_number_restraints 0
_refine_ls_restrained_S_all 1.035
_refine_ls_R_factor_all 0.0328
_refine_ls_R_factor_gt 0.0225
_refine_ls_shift/su_max 0.004
_refine_ls_shift/su_mean 0.000
_refine_ls_structure_factor_coef Fsqd
_refine_ls_weighting_details 'calc w=1/[\s^2^(Fo^2^)+(0.0100P)^2^] where P=(Fo^2^+2Fc^2^)/3'
_refine_ls_weighting_scheme calc
_refine_ls_wR_factor_gt 0.0445
_refine_ls_wR_factor_ref 0.0473
_reflns_number_gt 5143
_reflns_number_total 6134
_reflns_threshold_expression >2sigma(I)
_cod_data_source_file ic2022165_si_001_3.cif
_cod_data_source_block sh175
_cod_original_sg_symbol_H-M 'P 21/c'
_cod_database_code 4328260

loop_
_symmetry_equiv_pos_as_xyz
'x, y, z'
'-x, y+1/2, -z+1/2'
'-x, -y, -z'
'x, -y-1/2, z-1/2'

loop_
_atom_site_label
_atom_site_type_symbol
_atom_site_fract_x
_atom_site_fract_y
_atom_site_fract_z
_atom_site_U_iso_or_equiv
_atom_site_adp_type
_atom_site_occupancy
_atom_site_symmetry_multiplicity
_atom_site_calc_flag
_atom_site_refinement_flags
Au1 Au 0.853677(14) 0.524814(15) 0.581280(8) 0.01424(5) Uani 1 1 d .
Au2 Au 0.328151(13) 0.634661(14) 0.396525(8) 0.01301(5) Uani 1 1 d .
Br1 Br 0.93283(4) 0.47791(4) 0.71019(2) 0.01867(10) Uani 1 1 d .
Br2 Br 0.26916(4) 0.80395(4) 0.44695(2) 0.02284(11) Uani 1 1 d .
As1 As 0.78907(4) 0.57114(4) 0.45572(2) 0.01333(9) Uani 1 1 d .
As2 As 0.41313(3) 0.47993(4) 0.35671(2) 0.01200(9) Uani 1 1 d .
C1 C 0.8215(4) 0.4523(4) 0.3958(2) 0.0142(9) Uani 1 1 d .
C2 C 0.8884(4) 0.3582(4) 0.4301(3) 0.0205(10) Uani 1 1 d .
H2A H 0.9163 0.3527 0.4822 0.025 Uiso 1 1 calc R
C3 C 0.9142(4) 0.2728(4) 0.3881(3) 0.0299(12) Uani 1 1 d .
H3A H 0.9613 0.2094 0.4113 0.036 Uiso 1 1 calc R
C4 C 0.8713(4) 0.2797(4) 0.3124(3) 0.0306(12) Uani 1 1 d .
H4A H 0.8885 0.2205 0.2838 0.037 Uiso 1 1 calc R
C5 C 0.8026(4) 0.3733(4) 0.2775(3) 0.0271(11) Uani 1 1 d .
H5A H 0.7736 0.3777 0.2254 0.032 Uiso 1 1 calc R
C6 C 0.7775(4) 0.4584(4) 0.3191(2) 0.0179(10) Uani 1 1 d .
H6A H 0.7302 0.5216 0.2957 0.021 Uiso 1 1 calc R
C7 C 0.8451(3) 0.7148(4) 0.4301(2) 0.0135(9) Uani 1 1 d .
C8 C 0.8206(4) 0.8204(4) 0.4572(2) 0.0236(10) Uani 1 1 d .
H8A H 0.7760 0.8211 0.4873 0.028 Uiso 1 1 calc R
C9 C 0.8621(4) 0.9247(4) 0.4399(3) 0.0270(11) Uani 1 1 d .
H9A H 0.8436 0.9972 0.4568 0.032 Uiso 1 1 calc R
C10 C 0.9296(4) 0.9230(4) 0.3985(3) 0.0257(11) Uani 1 1 d .
H10A H 0.9591 0.9945 0.3884 0.031 Uiso 1 1 calc R
C11 C 0.9556(4) 0.8195(4) 0.3712(2) 0.0230(10) Uani 1 1 d .
H11A H 1.0018 0.8197 0.3421 0.028 Uiso 1 1 calc R
C12 C 0.9127(4) 0.7146(4) 0.3872(2) 0.0161(9) Uani 1 1 d .
H12A H 0.9296 0.6428 0.3688 0.019 Uiso 1 1 calc R
C13 C 0.6275(3) 0.5878(4) 0.4091(2) 0.0161(9) Uani 1 1 d .
H13A H 0.6005 0.6499 0.4343 0.019 Uiso 1 1 calc R
H13B H 0.6089 0.6109 0.3570 0.019 Uiso 1 1 calc R
C14 C 0.5704(3) 0.4720(4) 0.4133(2) 0.0157(9) Uani 1 1 d .
H14A H 0.5810 0.4542 0.4652 0.019 Uiso 1 1 calc R
H14B H 0.6047 0.4080 0.3942 0.019 Uiso 1 1 calc R
C15 C 0.4129(4) 0.4949(4) 0.2579(2) 0.0139(9) Uani 1 1 d .
C16 C 0.3669(4) 0.5935(4) 0.2177(2) 0.0217(10) Uani 1 1 d .
H16A H 0.3311 0.6504 0.2373 0.026 Uiso 1 1 calc R
C17 C 0.3733(5) 0.6091(4) 0.1485(2) 0.0307(13) Uani 1 1 d .
H17A H 0.3416 0.6768 0.1206 0.037 Uiso 1 1 calc R
C18 C 0.4254(5) 0.5267(5) 0.1200(3) 0.0315(13) Uani 1 1 d .
H18A H 0.4292 0.5377 0.0724 0.038 Uiso 1 1 calc R
C19 C 0.4726(4) 0.4276(5) 0.1603(2) 0.0267(11) Uani 1 1 d .
H19A H 0.5095 0.3716 0.1409 0.032 Uiso 1 1 calc R
C20 C 0.4651(4) 0.4113(4) 0.2290(2) 0.0220(10) Uani 1 1 d .
H20A H 0.4957 0.3429 0.2566 0.026 Uiso 1 1 calc R
C21 C 0.3577(4) 0.3249(4) 0.3629(2) 0.0149(9) Uani 1 1 d .
C22 C 0.2618(4) 0.2884(4) 0.3076(2) 0.0198(10) Uani 1 1 d .
H22A H 0.2288 0.3361 0.2655 0.024 Uiso 1 1 calc R
C23 C 0.2142(4) 0.1810(4) 0.3141(2) 0.0240(11) Uani 1 1 d .
H23A H 0.1474 0.1562 0.2770 0.029 Uiso 1 1 calc R
C24 C 0.2638(4) 0.1111(4) 0.3742(3) 0.0255(11) Uani 1 1 d .
H24A H 0.2315 0.0379 0.3784 0.031 Uiso 1 1 calc R
C25 C 0.3613(4) 0.1470(4) 0.4290(3) 0.0249(11) Uani 1 1 d .
H25A H 0.3954 0.0978 0.4702 0.030 Uiso 1 1 calc R
C26 C 0.4089(4) 0.2539(4) 0.4240(2) 0.0198(10) Uani 1 1 d .
H26A H 0.4753 0.2785 0.4615 0.024 Uiso 1 1 calc R

loop_
_atom_site_aniso_label
_atom_site_aniso_U_11
_atom_site_aniso_U_22
_atom_site_aniso_U_33
_atom_site_aniso_U_23
_atom_site_aniso_U_13
_atom_site_aniso_U_12
Au1 0.01149(9) 0.01796(9) 0.01368(8) 0.00038(6) 0.00488(7) -0.00134(7)
Au2 0.01198(8) 0.01363(8) 0.01360(8) 0.00054(6) 0.00469(6) 0.00020(7)
Br1 0.0183(2) 0.0228(2) 0.0155(2) 0.00271(17) 0.00677(18) 0.00068(19)
Br2 0.0286(3) 0.0184(2) 0.0208(2) -0.00232(18) 0.0076(2) 0.0061(2)
As1 0.0099(2) 0.0167(2) 0.0137(2) -0.00024(17) 0.00455(18) -0.00003(17)
As2 0.0096(2) 0.0144(2) 0.01169(19) 0.00070(16) 0.00335(17) -0.00021(17)
C1 0.013(2) 0.010(2) 0.023(2) -0.0004(17) 0.0114(19) -0.0017(17)
C2 0.014(2) 0.017(2) 0.028(2) 0.0016(19) 0.004(2) 0.0008(19)
C3 0.019(3) 0.015(2) 0.053(3) -0.007(2) 0.008(3) 0.001(2)
C4 0.028(3) 0.022(3) 0.048(3) -0.016(2) 0.021(3) -0.007(2)
C5 0.029(3) 0.029(3) 0.029(3) -0.011(2) 0.017(2) -0.011(2)
C6 0.019(2) 0.016(2) 0.021(2) -0.0020(17) 0.009(2) -0.0020(18)
C7 0.009(2) 0.015(2) 0.0133(19) -0.0011(16) 0.0008(17) -0.0029(17)
C8 0.023(3) 0.024(3) 0.029(2) -0.004(2) 0.015(2) -0.001(2)
C9 0.028(3) 0.019(3) 0.035(3) -0.009(2) 0.012(2) 0.001(2)
C10 0.026(3) 0.017(2) 0.030(3) 0.006(2) 0.004(2) -0.006(2)
C11 0.021(3) 0.029(3) 0.018(2) 0.001(2) 0.006(2) -0.003(2)
C12 0.015(2) 0.018(2) 0.013(2) 0.0012(17) 0.0030(18) 0.0045(18)
C13 0.010(2) 0.022(2) 0.017(2) 0.0013(18) 0.0043(18) 0.0014(18)
C14 0.010(2) 0.018(2) 0.017(2) 0.0044(17) 0.0029(18) 0.0019(18)
C15 0.013(2) 0.018(2) 0.012(2) -0.0016(16) 0.0056(18) -0.0061(17)
C16 0.026(3) 0.019(2) 0.018(2) 0.0016(18) 0.005(2) 0.002(2)
C17 0.047(3) 0.027(3) 0.016(2) 0.002(2) 0.010(2) -0.010(2)
C18 0.039(3) 0.040(3) 0.017(2) -0.006(2) 0.012(2) -0.013(3)
C19 0.030(3) 0.032(3) 0.024(2) -0.008(2) 0.016(2) -0.001(2)
C20 0.019(2) 0.028(3) 0.018(2) -0.0001(19) 0.004(2) 0.001(2)
C21 0.013(2) 0.016(2) 0.017(2) -0.0003(17) 0.0074(18) -0.0022(18)
C22 0.017(2) 0.020(2) 0.021(2) 0.0012(18) 0.004(2) 0.0016(19)
C23 0.028(3) 0.021(2) 0.025(2) -0.009(2) 0.012(2) -0.005(2)
C24 0.038(3) 0.016(3) 0.034(3) 0.001(2) 0.026(3) -0.005(2)
C25 0.037(3) 0.018(2) 0.027(2) 0.010(2) 0.021(2) 0.002(2)
C26 0.021(3) 0.021(2) 0.019(2) 0.0033(18) 0.008(2) -0.002(2)

loop_
_atom_type_symbol
_atom_type_description
_atom_type_scat_dispersion_real
_atom_type_scat_dispersion_imag
_atom_type_scat_source
C C 0.0033 0.0016 'International Tables Vol C Tables 4.2.6.8 and 6.1.1.4'
H H 0.0000 0.0000 'International Tables Vol C Tables 4.2.6.8 and 6.1.1.4'
As As 0.0499 2.0058 'International Tables Vol C Tables 4.2.6.8 and 6.1.1.4'
Au Au -2.0133 8.8022 'International Tables Vol C Tables 4.2.6.8 and 6.1.1.4'
Br Br -0.2901 2.4595 'International Tables Vol C Tables 4.2.6.8 and 6.1.1.4'

loop_
_geom_angle_atom_site_label_1
_geom_angle_atom_site_label_2
_geom_angle_atom_site_label_3
_geom_angle
_geom_angle_site_symmetry_3
As1 Au1 Br1 176.084(17) .
As1 Au1 Au2 105.430(13) 3_666
Br1 Au1 Au2 77.912(12) 3_666
As2 Au2 Br2 171.304(17) .
As2 Au2 Au1 93.531(13) 3_666
Br2 Au2 Au1 93.272(14) 3_666
C7 As1 C1 105.43(18) .
C7 As1 C13 103.16(17) .
C1 As1 C13 101.87(18) .
C7 As1 Au1 115.63(11) .
C1 As1 Au1 113.35(13) .
C13 As1 Au1 115.83(13) .
C15 As2 C21 105.75(17) .
C15 As2 C14 102.08(18) .
C21 As2 C14 104.82(18) .
C15 As2 Au2 114.97(13) .
C21 As2 Au2 116.61(13) .
C14 As2 Au2 111.16(13) .
C2 C1 C6 120.1(4) .
C2 C1 As1 118.8(3) .
C6 C1 As1 121.1(3) .
C3 C2 C1 119.8(4) .
C3 C2 H2A 120.1 .
C1 C2 H2A 120.1 .
C4 C3 C2 119.9(4) .
C4 C3 H3A 120.0 .
C2 C3 H3A 120.0 .
C3 C4 C5 120.6(5) .
C3 C4 H4A 119.7 .
C5 C4 H4A 119.7 .
C6 C5 C4 119.5(4) .
C6 C5 H5A 120.2 .
C4 C5 H5A 120.2 .
C5 C6 C1 120.0(4) .
C5 C6 H6A 120.0 .
C1 C6 H6A 120.0 .
C8 C7 C12 119.7(4) .
C8 C7 As1 119.1(3) .
C12 C7 As1 121.2(3) .
C9 C8 C7 119.6(4) .
C9 C8 H8A 120.2 .
C7 C8 H8A 120.2 .
C10 C9 C8 120.0(5) .
C10 C9 H9A 120.0 .
C8 C9 H9A 120.0 .
C9 C10 C11 121.6(5) .
C9 C10 H10A 119.2 .
C11 C10 H10A 119.2 .
C10 C11 C12 118.6(4) .
C10 C11 H11A 120.7 .
C12 C11 H11A 120.7 .
C7 C12 C11 120.4(4) .
C7 C12 H12A 119.8 .
C11 C12 H12A 119.8 .
C14 C13 As1 109.9(3) .
C14 C13 H13A 109.7 .
As1 C13 H13A 109.7 .
C14 C13 H13B 109.7 .
As1 C13 H13B 109.7 .
H13A C13 H13B 108.2 .
C13 C14 As2 110.7(3) .
C13 C14 H14A 109.5 .
As2 C14 H14A 109.5 .
C13 C14 H14B 109.5 .
As2 C14 H14B 109.5 .
H14A C14 H14B 108.1 .
C16 C15 C20 120.2(4) .
C16 C15 As2 119.2(3) .
C20 C15 As2 120.4(3) .
C15 C16 C17 119.7(5) .
C15 C16 H16A 120.1 .
C17 C16 H16A 120.1 .
C18 C17 C16 120.2(5) .
C18 C17 H17A 119.9 .
C16 C17 H17A 119.9 .
C17 C18 C19 120.5(4) .
C17 C18 H18A 119.7 .
C19 C18 H18A 119.7 .
C20 C19 C18 119.4(5) .
C20 C19 H19A 120.3 .
C18 C19 H19A 120.3 .
C19 C20 C15 120.1(4) .
C19 C20 H20A 120.0 .
C15 C20 H20A 120.0 .
C22 C21 C26 120.8(4) .
C22 C21 As2 118.4(3) .
C26 C21 As2 120.8(3) .
C21 C22 C23 119.5(4) .
C21 C22 H22A 120.2 .
C23 C22 H22A 120.2 .
C24 C23 C22 120.0(4) .
C24 C23 H23A 120.0 .
C22 C23 H23A 120.0 .
C23 C24 C25 120.4(4) .
C23 C24 H24A 119.8 .
C25 C24 H24A 119.8 .
C26 C25 C24 120.5(4) .
C26 C25 H25A 119.7 .
C24 C25 H25A 119.7 .
C25 C26 C21 118.9(4) .
C25 C26 H26A 120.6 .
C21 C26 H26A 120.6 .

loop_
_geom_bond_atom_site_label_1
_geom_bond_atom_site_label_2
_geom_bond_distance
_geom_bond_site_symmetry_2
Au1 As1 2.3453(4) .
Au1 Br1 2.4104(4) .
Au1 Au2 3.1064(3) 3_666
Au2 As2 2.3452(5) .
Au2 Br2 2.4060(5) .
Au2 Au1 3.1065(3) 3_666
As1 C7 1.926(4) .
As1 C1 1.926(4) .
As1 C13 1.961(4) .
As2 C15 1.924(4) .
As2 C21 1.929(4) .
As2 C14 1.935(4) .
C1 C2 1.392(6) .
C1 C6 1.399(6) .
C2 C3 1.384(6) .
C2 H2A 0.9500 .
C3 C4 1.380(7) .
C3 H3A 0.9500 .
C4 C5 1.401(7) .
C4 H4A 0.9500 .
C5 C6 1.373(6) .
C5 H5A 0.9500 .
C6 H6A 0.9500 .
C7 C8 1.395(6) .
C7 C12 1.396(6) .
C8 C9 1.394(7) .
C8 H8A 0.9500 .
C9 C10 1.371(7) .
C9 H9A 0.9500 .
C10 C11 1.384(7) .
C10 H10A 0.9500 .
C11 C12 1.398(6) .
C11 H11A 0.9500 .
C12 H12A 0.9500 .
C13 C14 1.529(6) .
C13 H13A 0.9900 .
C13 H13B 0.9900 .
C14 H14A 0.9900 .
C14 H14B 0.9900 .
C15 C16 1.381(6) .
C15 C20 1.392(6) .
C16 C17 1.385(6) .
C16 H16A 0.9500 .
C17 C18 1.377(7) .
C17 H17A 0.9500 .
C18 C19 1.390(7) .
C18 H18A 0.9500 .
C19 C20 1.383(6) .
C19 H19A 0.9500 .
C20 H20A 0.9500 .
C21 C22 1.385(6) .
C21 C26 1.398(6) .
C22 C23 1.397(6) .
C22 H22A 0.9500 .
C23 C24 1.373(6) .
C23 H23A 0.9500 .
C24 C25 1.392(7) .
C24 H24A 0.9500 .
C25 C26 1.384(6) .
C25 H25A 0.9500 .
C26 H26A 0.9500 .

loop_
_geom_torsion_atom_site_label_1
_geom_torsion_atom_site_label_2
_geom_torsion_atom_site_label_3
_geom_torsion_atom_site_label_4
_geom_torsion
_geom_torsion_site_symmetry_1
Au2 Au1 As1 C7 154.86(14) 3_666
Au2 Au1 As1 C1 -83.24(14) 3_666
Au2 Au1 As1 C13 34.01(15) 3_666
Au1 Au2 As2 C15 117.94(14) 3_666
Au1 Au2 As2 C21 -6.68(13) 3_666
Au1 Au2 As2 C14 -126.72(13) 3_666
C7 As1 C1 C2 120.6(4) .
C13 As1 C1 C2 -132.0(4) .
Au1 As1 C1 C2 -6.8(4) .
C7 As1 C1 C6 -60.5(4) .
C13 As1 C1 C6 47.0(4) .
Au1 As1 C1 C6 172.1(3) .
C6 C1 C2 C3 2.1(7) .
As1 C1 C2 C3 -179.0(3) .
C1 C2 C3 C4 -1.5(7) .
C2 C3 C4 C5 0.6(8) .
C3 C4 C5 C6 -0.3(7) .
C4 C5 C6 C1 0.8(7) .
C2 C1 C6 C5 -1.7(7) .
As1 C1 C6 C5 179.4(3) .
C1 As1 C7 C8 171.4(3) .
C13 As1 C7 C8 64.9(4) .
Au1 As1 C7 C8 -62.6(4) .
C1 As1 C7 C12 -10.9(4) .
C13 As1 C7 C12 -117.4(3) .
Au1 As1 C7 C12 115.1(3) .
C12 C7 C8 C9 1.4(6) .
As1 C7 C8 C9 179.1(3) .
C7 C8 C9 C10 -2.2(7) .
C8 C9 C10 C11 1.9(7) .
C9 C10 C11 C12 -0.8(7) .
C8 C7 C12 C11 -0.2(6) .
As1 C7 C12 C11 -177.9(3) .
C10 C11 C12 C7 -0.1(6) .
C7 As1 C13 C14 170.7(3) .
C1 As1 C13 C14 61.5(3) .
Au1 As1 C13 C14 -62.0(3) .
As1 C13 C14 As2 -172.55(19) .
C15 As2 C14 C13 66.1(3) .
C21 As2 C14 C13 176.2(3) .
Au2 As2 C14 C13 -57.0(3) .
C21 As2 C15 C16 131.7(4) .
C14 As2 C15 C16 -118.9(4) .
Au2 As2 C15 C16 1.5(4) .
C21 As2 C15 C20 -52.7(4) .
C14 As2 C15 C20 56.7(4) .
Au2 As2 C15 C20 177.2(3) .
C20 C15 C16 C17 -0.2(7) .
As2 C15 C16 C17 175.5(4) .
C15 C16 C17 C18 -0.1(7) .
C16 C17 C18 C19 -0.3(8) .
C17 C18 C19 C20 1.0(8) .
C18 C19 C20 C15 -1.4(7) .
C16 C15 C20 C19 1.0(7) .
As2 C15 C20 C19 -174.6(4) .
C15 As2 C21 C22 -47.9(4) .
C14 As2 C21 C22 -155.4(3) .
Au2 As2 C21 C22 81.3(3) .
C15 As2 C21 C26 136.0(4) .
C14 As2 C21 C26 28.6(4) .
Au2 As2 C21 C26 -94.8(4) .
C26 C21 C22 C23 2.0(7) .
As2 C21 C22 C23 -174.1(4) .
C21 C22 C23 C24 -1.6(7) .
C22 C23 C24 C25 0.4(7) .
C23 C24 C25 C26 0.5(7) .
C24 C25 C26 C21 -0.2(7) .
C22 C21 C26 C25 -1.1(7) .
As2 C21 C26 C25 174.9(3) .
